data_7158454
loop_
_publ_author_name
'Bakthadoss, Manickam'
'Mushaf, Mohammad'
'Agarwal, Vishal'
'Reddy, Tadiparthi Thirupathi'
'Sharada, Duddu S.'

_publ_section_title
;
 Azomethine ylide cycloaddition of 1,3-dienyl esters: highly regio- and
 diastereoselective synthesis of functionalized pyrrolidinochromenes.
;
_journal_issue 4
_journal_name_full 'Organic &amp; biomolecular chemistry'
_journal_page_first 778
_journal_page_last 782
_journal_paper_doi 10.1039/d1ob02042k
_journal_volume 20
_journal_year 2022
_chemical_formula_moiety 'C23 H23 N O5'
_chemical_formula_sum 'C7 H0 N16 O6'
_chemical_formula_weight 404.23
_chemical_name_common Tetrahydrochromeno[4,3-b]pyrrole
_chemical_name_systematic 'dimethyl (E)-3-styryl-1,2,3,9b-tetrahydrochromeno[4,3-b]pyrrole-2,3a(4H)-dicarboxylate'
_space_group_crystal_system monoclinic
_space_group_IT_number 14
_space_group_name_Hall '-P 2ybc'
_space_group_name_H-M_alt 'P 1 21/c 1'
_atom_sites_solution_hydrogens geom
_atom_sites_solution_primary iterative
_atom_sites_solution_secondary difmap
_audit_creation_date 2019-07-13
_audit_creation_method
;
  Olex2 1.2-ac2
  (compiled 2012.03.27 svn.r2268, GUI svn.r4156)
;
_audit_update_record
;
2019-07-21 deposited with the CCDC.	2021-12-20 downloaded from the CCDC.
;
_cell_angle_alpha 90.00
_cell_angle_beta 95.637(7)
_cell_angle_gamma 90.00
_cell_formula_units_Z 4
_cell_length_a 12.2643(9)
_cell_length_b 7.5844(6)
_cell_length_c 21.7321(16)
_cell_measurement_reflns_used 3172
_cell_measurement_temperature 293(2)
_cell_measurement_theta_max 29.0856
_cell_measurement_theta_min 3.1560
_cell_volume 2011.7(3)
_computing_cell_refinement
;
CrysAlisPro, Agilent Technologies,
Version 1.171.36.21 (release 14-08-2012 CrysAlis171 .NET)
(compiled Sep 14 2012,17:21:16)
;
_computing_data_collection
;
CrysAlisPro, Agilent Technologies,
Version 1.171.36.21 (release 14-08-2012 CrysAlis171 .NET)
(compiled Sep 14 2012,17:21:16)
;
_computing_data_reduction
;
CrysAlisPro, Agilent Technologies,
Version 1.171.36.21 (release 14-08-2012 CrysAlis171 .NET)
(compiled Sep 14 2012,17:21:16)
;
_computing_molecular_graphics
;
O. V. Dolomanov, L. J. Bourhis, R. J. Gildea, J. A. K. Howard and H. Puschmann,
OLEX2: a complete structure solution, refinement and analysis program.
J. Appl. Cryst. (2009). 42, 339-341.
;
_computing_publication_material
;
O. V. Dolomanov, L. J. Bourhis, R. J. Gildea, J. A. K. Howard and H. Puschmann,
OLEX2: a complete structure solution, refinement and analysis program.
J. Appl. Cryst. (2009). 42, 339-341.
;
_computing_structure_refinement
;
SHELXL, G.M. Sheldrick, Acta Cryst.
(2008). A64, 112-122
;
_computing_structure_solution 'J. Appl. Cryst. (2007) 40, 786-790'
_diffrn_ambient_temperature 293(2)
_diffrn_detector_area_resol_mean 15.9821
_diffrn_measured_fraction_theta_full 0.9964
_diffrn_measured_fraction_theta_max 0.9752
_diffrn_measurement_details
;
#__ type_ start__ end____ width___ exp.time_
  1 omega  -86.00   -1.00   1.0000   40.0500
omega____ theta____ kappa____ phi______ frames
    -      -16.8710  -57.0000  -90.0000 85

#__ type_ start__ end____ width___ exp.time_
  2 omega  -83.00    2.00   1.0000   40.0500
omega____ theta____ kappa____ phi______ frames
    -      -16.8710  -57.0000    0.0000 85

#__ type_ start__ end____ width___ exp.time_
  3 omega  -11.00   19.00   1.0000   40.0500
omega____ theta____ kappa____ phi______ frames
    -      -16.8710  -99.0000 -150.0000 30

#__ type_ start__ end____ width___ exp.time_
  4 omega   35.00   63.00   1.0000   40.0500
omega____ theta____ kappa____ phi______ frames
    -       19.5272  178.0000 -150.0000 28

#__ type_ start__ end____ width___ exp.time_
  5 omega  -38.00   22.00   1.0000   40.0500
omega____ theta____ kappa____ phi______ frames
    -      -16.8710   57.0000   30.0000 60
;
_diffrn_measurement_device_type 'Xcalibur, Eos'
_diffrn_measurement_method '\w scans'
_diffrn_orient_matrix_UB_11 0.0242130000
_diffrn_orient_matrix_UB_12 0.0135805000
_diffrn_orient_matrix_UB_13 -0.0279382000
_diffrn_orient_matrix_UB_21 0.0519457000
_diffrn_orient_matrix_UB_22 0.0104409000
_diffrn_orient_matrix_UB_23 0.0170386000
_diffrn_orient_matrix_UB_31 0.0094158000
_diffrn_orient_matrix_UB_32 -0.0919947000
_diffrn_orient_matrix_UB_33 -0.0022145000
_diffrn_radiation_monochromator graphite
_diffrn_radiation_type 'Mo K\a'
_diffrn_radiation_wavelength 0.7107
_diffrn_reflns_av_R_equivalents 0.0348
_diffrn_reflns_av_unetI/netI 0.0506
_diffrn_reflns_limit_h_max 15
_diffrn_reflns_limit_h_min -16
_diffrn_reflns_limit_k_max 9
_diffrn_reflns_limit_k_min -9
_diffrn_reflns_limit_l_max 29
_diffrn_reflns_limit_l_min -28
_diffrn_reflns_number 11384
_diffrn_reflns_theta_full 25.00
_diffrn_reflns_theta_max 29.15
_diffrn_reflns_theta_min 3.16
_diffrn_source 'Enhance (Mo) X-ray Source'
_exptl_absorpt_coefficient_mu 0.117
_exptl_absorpt_correction_T_max 1.00000
_exptl_absorpt_correction_T_min 0.92914
_exptl_absorpt_correction_type multi-scan
_exptl_absorpt_process_details
;
CrysAlisPro, Agilent Technologies,
Version 1.171.36.21 (release 14-08-2012 CrysAlis171 .NET)
(compiled Sep 14 2012,17:21:16)
Empirical absorption correction using spherical harmonics,
 implemented in SCALE3 ABSPACK scaling algorithm.
;
_exptl_crystal_colour Colorless
_exptl_crystal_density_diffrn 1.335
_exptl_crystal_density_method 'not measured'
_exptl_crystal_description Block
_exptl_crystal_F_000 808
_exptl_crystal_recrystallization_method 'Re-crystallisation from solvent: DCM and DMF'
_refine_diff_density_max 0.213
_refine_diff_density_min -0.164
_refine_diff_density_rms 0.045
_refine_ls_extinction_coef 0.0085(15)
_refine_ls_extinction_expression Fc^*^=kFc[1+0.001xFc^2^\l^3^/sin(2\q)]^-1/4^
_refine_ls_extinction_method SHELXL
_refine_ls_goodness_of_fit_ref 1.070
_refine_ls_hydrogen_treatment mixed
_refine_ls_matrix_type full
_refine_ls_number_parameters 268
_refine_ls_number_reflns 4689
_refine_ls_number_restraints 0
_refine_ls_restrained_S_all 1.070
_refine_ls_R_factor_all 0.1011
_refine_ls_R_factor_gt 0.0606
_refine_ls_shift/su_max 0.000
_refine_ls_shift/su_mean 0.000
_refine_ls_structure_factor_coef Fsqd
_refine_ls_weighting_details 'calc w=1/[\s^2^(Fo^2^)+(0.0677P)^2^+0.6927P] where P=(Fo^2^+2Fc^2^)/3'
_refine_ls_weighting_scheme calc
_refine_ls_wR_factor_gt 0.1565
_refine_ls_wR_factor_ref 0.1819
_reflns_number_gt 2904
_reflns_number_total 4689
_reflns_threshold_expression >2sigma(I)
_cod_data_source_file d1ob02042k2.cif
_cod_data_source_block mb-va-vb-f-1-ds-s
_cod_depositor_comments 'Adding full bibliography for 7158454.cif.'
_cod_database_code 7158454
_chemical_oxdiff_formula 'C23 H20 O5 N1'
_chemical_oxdiff_usercomment 'COLOURLESS BLOCK, 298K, 0.42 0.34 0.26'
_reflns_odcompleteness_completeness 99.64
_reflns_odcompleteness_iscentric 1
_reflns_odcompleteness_theta 26.32

loop_
_space_group_symop_id
_space_group_symop_operation_xyz
1 'x, y, z'
2 '-x, y+1/2, -z+1/2'
3 '-x, -y, -z'
4 'x, -y-1/2, z-1/2'

loop_
_atom_site_label
_atom_site_type_symbol
_atom_site_fract_x
_atom_site_fract_y
_atom_site_fract_z
_atom_site_U_iso_or_equiv
_atom_site_adp_type
_atom_site_occupancy
_atom_site_symmetry_multiplicity
_atom_site_calc_flag
_atom_site_refinement_flags
_atom_site_disorder_assembly
_atom_site_disorder_group
O1 O 0.73665(15) 0.5798(2) 0.56567(8) 0.0504(5) Uani 1 1 d . . .
O2 O 0.98589(15) 1.3556(2) 0.60169(9) 0.0563(5) Uani 1 1 d . . .
O3 O 0.74729(15) 0.8192(3) 0.70891(8) 0.0596(6) Uani 1 1 d . . .
O4 O 0.59432(15) 0.8641(3) 0.64734(9) 0.0740(7) Uani 1 1 d . . .
O5 O 0.99714(18) 1.2120(3) 0.51257(9) 0.0721(6) Uani 1 1 d . . .
N6 N 0.78804(18) 1.0709(3) 0.51684(9) 0.0441(5) Uani 1 1 d . . .
H6 H 0.834(2) 0.997(4) 0.4991(12) 0.053 Uiso 1 1 d . . .
C2 C 0.76830(17) 0.8808(3) 0.60466(10) 0.0354(5) Uani 1 1 d . . .
C3 C 0.85842(18) 1.0225(3) 0.62493(10) 0.0380(5) Uani 1 1 d . . .
H3 H 0.8390 1.0795 0.6628 0.046 Uiso 1 1 calc R . .
C4 C 0.97373(18) 0.9540(3) 0.63637(10) 0.0391(5) Uani 1 1 d . . .
H4 H 1.0071 0.9109 0.6028 0.047 Uiso 1 1 calc R . .
C5 C 1.0300(2) 0.9515(3) 0.69100(11) 0.0450(6) Uani 1 1 d . . .
H5 H 0.9930 0.9891 0.7240 0.054 Uiso 1 1 calc R . .
C6 C 0.66081(19) 0.8170(3) 0.50014(11) 0.0429(6) Uani 1 1 d . . .
C1 C 0.81850(19) 0.7032(3) 0.58979(11) 0.0425(6) Uani 1 1 d . . .
H1A H 0.8710 0.7206 0.5598 0.051 Uiso 1 1 calc R . .
H1B H 0.8575 0.6551 0.6271 0.051 Uiso 1 1 calc R . .
C7 C 0.70815(19) 0.9560(3) 0.54434(10) 0.0397(5) Uani 1 1 d . . .
H7 H 0.6478 1.0303 0.5556 0.048 Uiso 1 1 calc R . .
C8 C 0.8434(2) 1.1605(3) 0.57074(10) 0.0403(5) Uani 1 1 d . . .
H8 H 0.7948 1.2541 0.5830 0.048 Uiso 1 1 calc R . .
C9 C 1.14456(19) 0.8965(3) 0.70654(11) 0.0426(6) Uani 1 1 d . . .
C10 C 0.69170(19) 0.8547(3) 0.65474(11) 0.0415(6) Uani 1 1 d . . .
C11 C 0.6762(2) 0.6382(3) 0.51244(11) 0.0457(6) Uani 1 1 d . . .
C12 C 0.9489(2) 1.2440(3) 0.55706(11) 0.0453(6) Uani 1 1 d . . .
C13 C 0.5973(2) 0.8646(4) 0.44602(11) 0.0529(7) Uani 1 1 d . . .
H13 H 0.5864 0.9834 0.4367 0.064 Uiso 1 1 calc R . .
C14 C 1.1863(2) 0.8846(4) 0.76812(12) 0.0525(7) Uani 1 1 d . . .
H14 H 1.1407 0.9081 0.7989 0.063 Uiso 1 1 calc R . .
C15 C 1.2160(2) 0.8608(4) 0.66157(12) 0.0525(7) Uani 1 1 d . . .
H15 H 1.1906 0.8688 0.6199 0.063 Uiso 1 1 calc R . .
C16 C 0.6848(3) 0.7980(5) 0.76145(12) 0.0709(9) Uani 1 1 d . . .
H16A H 0.6378 0.6971 0.7551 0.106 Uiso 1 1 calc R . .
H16B H 0.6411 0.9015 0.7659 0.106 Uiso 1 1 calc R . .
H16C H 0.7339 0.7815 0.7982 0.106 Uiso 1 1 calc R . .
C17 C 0.6288(2) 0.5106(4) 0.47222(14) 0.0600(7) Uani 1 1 d . . .
H17 H 0.6394 0.3915 0.4810 0.072 Uiso 1 1 calc R . .
C18 C 1.3614(2) 0.8026(5) 0.73977(16) 0.0722(9) Uani 1 1 d . . .
H18 H 1.4338 0.7699 0.7510 0.087 Uiso 1 1 calc R . .
C19 C 1.3231(2) 0.8142(4) 0.67829(14) 0.0645(8) Uani 1 1 d . . .
H19 H 1.3696 0.7906 0.6480 0.077 Uiso 1 1 calc R . .
C1A C 1.2936(2) 0.8388(5) 0.78453(14) 0.0680(9) Uani 1 1 d . . .
H1AA H 1.3201 0.8325 0.8261 0.082 Uiso 1 1 calc R . .
C1B C 0.5501(2) 0.7388(5) 0.40588(13) 0.0657(8) Uani 1 1 d . . .
H1BA H 0.5077 0.7729 0.3700 0.079 Uiso 1 1 calc R . .
C1C C 0.5661(3) 0.5624(5) 0.41925(15) 0.0691(9) Uani 1 1 d . . .
H1C H 0.5342 0.4776 0.3923 0.083 Uiso 1 1 calc R . .
C1D C 1.0925(3) 1.4339(5) 0.59635(17) 0.0776(10) Uani 1 1 d . . .
H1DA H 1.0890 1.5073 0.5602 0.116 Uiso 1 1 calc R . .
H1DB H 1.1456 1.3423 0.5929 0.116 Uiso 1 1 calc R . .
H1DC H 1.1136 1.5039 0.6324 0.116 Uiso 1 1 calc R . .

loop_
_atom_site_aniso_label
_atom_site_aniso_U_11
_atom_site_aniso_U_22
_atom_site_aniso_U_33
_atom_site_aniso_U_23
_atom_site_aniso_U_13
_atom_site_aniso_U_12
O1 0.0516(10) 0.0403(9) 0.0578(11) -0.0005(8) -0.0012(9) -0.0017(8)
O2 0.0523(11) 0.0525(11) 0.0645(12) -0.0075(9) 0.0079(9) -0.0085(9)
O3 0.0454(10) 0.0962(15) 0.0384(9) 0.0120(9) 0.0106(8) 0.0027(10)
O4 0.0357(10) 0.1225(19) 0.0652(13) 0.0172(12) 0.0116(9) 0.0069(11)
O5 0.0751(14) 0.0834(15) 0.0625(12) -0.0081(11) 0.0303(11) -0.0187(12)
N6 0.0486(12) 0.0433(11) 0.0396(11) 0.0034(9) 0.0010(9) -0.0018(9)
C2 0.0305(11) 0.0425(12) 0.0332(11) -0.0005(10) 0.0031(9) 0.0044(10)
C3 0.0360(12) 0.0429(13) 0.0354(11) -0.0007(10) 0.0054(10) 0.0009(10)
C4 0.0344(12) 0.0453(13) 0.0379(12) -0.0001(10) 0.0049(10) 0.0006(10)
C5 0.0394(13) 0.0574(15) 0.0390(12) 0.0003(11) 0.0080(11) 0.0028(11)
C6 0.0341(12) 0.0533(15) 0.0410(12) -0.0009(11) 0.0026(10) 0.0006(11)
C1 0.0378(13) 0.0449(13) 0.0445(13) 0.0014(11) 0.0025(10) 0.0046(10)
C7 0.0353(12) 0.0442(13) 0.0396(12) 0.0004(10) 0.0036(10) 0.0048(10)
C8 0.0412(13) 0.0377(12) 0.0421(12) -0.0003(10) 0.0045(10) 0.0028(10)
C9 0.0368(12) 0.0497(14) 0.0411(12) 0.0015(11) 0.0023(10) -0.0028(11)
C10 0.0364(13) 0.0490(14) 0.0400(12) 0.0013(11) 0.0084(10) 0.0023(11)
C11 0.0397(13) 0.0515(15) 0.0464(13) -0.0032(12) 0.0073(11) -0.0006(11)
C12 0.0512(15) 0.0402(13) 0.0452(13) 0.0037(11) 0.0087(12) 0.0016(11)
C13 0.0467(15) 0.0658(17) 0.0448(14) 0.0015(13) -0.0032(12) -0.0007(13)
C14 0.0463(15) 0.0695(18) 0.0413(13) 0.0093(13) 0.0030(12) -0.0026(13)
C15 0.0447(15) 0.0687(17) 0.0444(14) 0.0031(13) 0.0064(12) 0.0041(13)
C16 0.070(2) 0.103(3) 0.0429(15) 0.0096(15) 0.0201(14) 0.0012(18)
C17 0.0568(17) 0.0551(16) 0.0683(18) -0.0152(15) 0.0073(15) -0.0076(14)
C18 0.0387(15) 0.095(2) 0.082(2) 0.0248(19) -0.0005(15) 0.0069(15)
C19 0.0460(16) 0.078(2) 0.0718(19) 0.0075(16) 0.0159(15) 0.0092(14)
C1A 0.0475(16) 0.099(2) 0.0552(17) 0.0223(16) -0.0074(14) -0.0061(16)
C1B 0.0558(17) 0.089(2) 0.0497(16) -0.0075(16) -0.0061(13) -0.0037(17)
C1C 0.0563(18) 0.085(2) 0.0650(19) -0.0291(18) 0.0016(16) -0.0093(16)
C1D 0.0609(19) 0.076(2) 0.094(2) -0.0004(19) 0.0015(18) -0.0244(17)

loop_
_atom_type_symbol
_atom_type_description
_atom_type_scat_dispersion_real
_atom_type_scat_dispersion_imag
_atom_type_scat_source
C C 0.0033 0.0016 'International Tables Vol C Tables 4.2.6.8 and 6.1.1.4'
H H 0.0000 0.0000 'International Tables Vol C Tables 4.2.6.8 and 6.1.1.4'
N N 0.0061 0.0033 'International Tables Vol C Tables 4.2.6.8 and 6.1.1.4'
O O 0.0106 0.0060 'International Tables Vol C Tables 4.2.6.8 and 6.1.1.4'

loop_
_geom_angle_atom_site_label_1
_geom_angle_atom_site_label_2
_geom_angle_atom_site_label_3
_geom_angle
_geom_angle_site_symmetry_1
_geom_angle_site_symmetry_3
_geom_angle_publ_flag
C11 O1 C1 113.30(18) . . ?
C12 O2 C1D 116.5(2) . . ?
C10 O3 C16 117.2(2) . . ?
C7 N6 H6 105.8(17) . . ?
C8 N6 H6 111.8(17) . . ?
C8 N6 C7 102.93(17) . . ?
C1 C2 C3 112.01(18) . . ?
C1 C2 C7 108.31(18) . . ?
C7 C2 C3 104.37(18) . . ?
C10 C2 C3 110.80(18) . . ?
C10 C2 C1 109.09(19) . . ?
C10 C2 C7 112.20(18) . . ?
C2 C3 H3 108.4 . . ?
C4 C3 C2 115.68(19) . . ?
C4 C3 H3 108.4 . . ?
C4 C3 C8 113.14(18) . . ?
C8 C3 C2 102.56(17) . . ?
C8 C3 H3 108.4 . . ?
C3 C4 H4 118.1 . . ?
C5 C4 C3 123.8(2) . . ?
C5 C4 H4 118.1 . . ?
C4 C5 H5 116.0 . . ?
C4 C5 C9 128.1(2) . . ?
C9 C5 H5 116.0 . . ?
C11 C6 C7 121.6(2) . . ?
C11 C6 C13 118.0(2) . . ?
C13 C6 C7 120.4(2) . . ?
O1 C1 C2 111.73(18) . . ?
O1 C1 H1A 109.3 . . ?
O1 C1 H1B 109.3 . . ?
C2 C1 H1A 109.3 . . ?
C2 C1 H1B 109.3 . . ?
H1A C1 H1B 107.9 . . ?
N6 C7 C2 106.23(18) . . ?
N6 C7 C6 112.59(18) . . ?
N6 C7 H7 108.0 . . ?
C2 C7 H7 108.0 . . ?
C6 C7 C2 113.82(19) . . ?
C6 C7 H7 108.0 . . ?
N6 C8 C3 107.54(18) . . ?
N6 C8 H8 107.9 . . ?
N6 C8 C12 112.32(19) . . ?
C3 C8 H8 107.9 . . ?
C12 C8 C3 112.95(19) . . ?
C12 C8 H8 107.9 . . ?
C14 C9 C5 119.5(2) . . ?
C14 C9 C15 117.6(2) . . ?
C15 C9 C5 122.8(2) . . ?
O3 C10 C2 111.20(19) . . ?
O4 C10 O3 123.5(2) . . ?
O4 C10 C2 125.3(2) . . ?
O1 C11 C6 121.6(2) . . ?
O1 C11 C17 117.3(2) . . ?
C6 C11 C17 121.1(3) . . ?
O2 C12 C8 111.3(2) . . ?
O5 C12 O2 123.6(2) . . ?
O5 C12 C8 125.1(2) . . ?
C6 C13 H13 119.4 . . ?
C1B C13 C6 121.3(3) . . ?
C1B C13 H13 119.4 . . ?
C9 C14 H14 119.3 . . ?
C1A C14 C9 121.3(3) . . ?
C1A C14 H14 119.3 . . ?
C9 C15 H15 119.6 . . ?
C19 C15 C9 120.8(3) . . ?
C19 C15 H15 119.6 . . ?
O3 C16 H16A 109.5 . . ?
O3 C16 H16B 109.5 . . ?
O3 C16 H16C 109.5 . . ?
H16A C16 H16B 109.5 . . ?
H16A C16 H16C 109.5 . . ?
H16B C16 H16C 109.5 . . ?
C11 C17 H17 120.3 . . ?
C1C C17 C11 119.4(3) . . ?
C1C C17 H17 120.3 . . ?
C19 C18 H18 119.9 . . ?
C1A C18 H18 119.9 . . ?
C1A C18 C19 120.2(3) . . ?
C15 C19 C18 120.0(3) . . ?
C15 C19 H19 120.0 . . ?
C18 C19 H19 120.0 . . ?
C14 C1A H1AA 120.0 . . ?
C18 C1A C14 120.0(3) . . ?
C18 C1A H1AA 120.0 . . ?
C13 C1B H1BA 120.2 . . ?
C1C C1B C13 119.7(3) . . ?
C1C C1B H1BA 120.2 . . ?
C17 C1C C1B 120.6(3) . . ?
C17 C1C H1C 119.7 . . ?
C1B C1C H1C 119.7 . . ?
O2 C1D H1DA 109.5 . . ?
O2 C1D H1DB 109.5 . . ?
O2 C1D H1DC 109.5 . . ?
H1DA C1D H1DB 109.5 . . ?
H1DA C1D H1DC 109.5 . . ?
H1DB C1D H1DC 109.5 . . ?

loop_
_geom_bond_atom_site_label_1
_geom_bond_atom_site_label_2
_geom_bond_distance
_geom_bond_site_symmetry_2
_geom_bond_publ_flag
O1 C1 1.433(3) . ?
O1 C11 1.384(3) . ?
O2 C12 1.333(3) . ?
O2 C1D 1.451(3) . ?
O3 C10 1.329(3) . ?
O3 C16 1.446(3) . ?
O4 C10 1.192(3) . ?
O5 C12 1.206(3) . ?
N6 H6 0.90(3) . ?
N6 C7 1.480(3) . ?
N6 C8 1.462(3) . ?
C2 C3 1.574(3) . ?
C2 C1 1.529(3) . ?
C2 C7 1.549(3) . ?
C2 C10 1.519(3) . ?
C3 H3 0.9800 . ?
C3 C4 1.504(3) . ?
C3 C8 1.573(3) . ?
C4 H4 0.9300 . ?
C4 C5 1.314(3) . ?
C5 H5 0.9300 . ?
C5 C9 1.472(3) . ?
C6 C7 1.504(3) . ?
C6 C11 1.392(3) . ?
C6 C13 1.393(3) . ?
C1 H1A 0.9700 . ?
C1 H1B 0.9700 . ?
C7 H7 0.9800 . ?
C8 H8 0.9800 . ?
C8 C12 1.497(3) . ?
C9 C14 1.388(3) . ?
C9 C15 1.401(3) . ?
C11 C17 1.392(4) . ?
C13 H13 0.9300 . ?
C13 C1B 1.381(4) . ?
C14 H14 0.9300 . ?
C14 C1A 1.373(4) . ?
C15 H15 0.9300 . ?
C15 C19 1.374(4) . ?
C16 H16A 0.9600 . ?
C16 H16B 0.9600 . ?
C16 H16C 0.9600 . ?
C17 H17 0.9300 . ?
C17 C1C 1.377(4) . ?
C18 H18 0.9300 . ?
C18 C19 1.375(4) . ?
C18 C1A 1.369(4) . ?
C19 H19 0.9300 . ?
C1A H1AA 0.9300 . ?
C1B H1BA 0.9300 . ?
C1B C1C 1.379(5) . ?
C1C H1C 0.9300 . ?
C1D H1DA 0.9600 . ?
C1D H1DB 0.9600 . ?
C1D H1DC 0.9600 . ?
